data_4105831
loop_
_publ_author_name
'Alexander H\"ubner'
'Zheng-Wang Qu'
'Ulli Englert'
'Michael Bolte'
'Hans-Wolfram Lerner'
'Max C. Holthausen'
'Matthias Wagner'

_publ_contact_author
;
      Dr. Michael Bolte
      Institut f\"ur Anorganische Chemie
      J. W. Goethe-Universit\"at
      Max-von-Laue-Str. 7 
      60438 Frankfurt/Main
      Germany
;
_publ_contact_author_email bolte@chemie.uni-frankfurt.de
_publ_contact_author_fax '49 69 798 29239'
_publ_contact_author_phone '49 69 798 29136'
_publ_section_title
;
 Main-Chain Boron-Containing Oligophenylenes via Ring-Opening
 Polymerization of 9-H-9-Borafluorene
;
_journal_name_full 'Journal of the American Chemical Society'
_journal_page_first 4596
_journal_page_last 4609
_journal_paper_doi 10.1021/ja110947k
_journal_volume 133
_journal_year 2011
_chemical_formula_moiety 'C34 H28 B2 N2, 0.5(C6 H6)'
_chemical_formula_sum 'C37 H31 B2 N2'
_chemical_formula_weight 525.26
_chemical_name_systematic ?
_space_group_IT_number 15
_symmetry_cell_setting monoclinic
_symmetry_space_group_name_Hall '-C 2yc'
_symmetry_space_group_name_H-M 'C 1 2/c 1'
_atom_sites_solution_hydrogens geom
_atom_sites_solution_primary direct
_atom_sites_solution_secondary difmap
_audit_creation_method SHELXL-97
_cell_angle_alpha 90.00
_cell_angle_beta 93.461(7)
_cell_angle_gamma 90.00
_cell_formula_units_Z 8
_cell_length_a 21.5133(18)
_cell_length_b 14.0740(13)
_cell_length_c 19.1807(15)
_cell_measurement_reflns_used 9570
_cell_measurement_temperature 173(2)
_cell_measurement_theta_max 26.2
_cell_measurement_theta_min 3.2
_cell_volume 5796.9(9)
_computing_cell_refinement 'X-Area (Stoe & Cie, 2001)'
_computing_data_collection 'X-Area (Stoe & Cie, 2001)'
_computing_data_reduction 'X-Area (Stoe & Cie, 2001)'
_computing_molecular_graphics 'XP (Sheldrick, 2008)'
_computing_publication_material SHELXL97
_computing_structure_refinement 'SHELXL97 (Sheldrick, 2008) '
_computing_structure_solution 'SHELXS97 (Sheldrick, 2008) '
_diffrn_ambient_temperature 173(2)
_diffrn_measured_fraction_theta_full 0.998
_diffrn_measured_fraction_theta_max 0.987
_diffrn_measurement_device_type 'STOE IPDS II two-circle-diffractometer'
_diffrn_measurement_method \w
_diffrn_radiation_monochromator graphite
_diffrn_radiation_source 'fine-focus sealed tube'
_diffrn_radiation_type MoK\a
_diffrn_radiation_wavelength 0.71073
_diffrn_reflns_av_R_equivalents 0.1224
_diffrn_reflns_av_sigmaI/netI 0.1171
_diffrn_reflns_limit_h_max 26
_diffrn_reflns_limit_h_min -24
_diffrn_reflns_limit_k_max 17
_diffrn_reflns_limit_k_min -16
_diffrn_reflns_limit_l_max 23
_diffrn_reflns_limit_l_min -23
_diffrn_reflns_number 34615
_diffrn_reflns_theta_full 25.00
_diffrn_reflns_theta_max 25.73
_diffrn_reflns_theta_min 3.19
_diffrn_standards_number 0
_exptl_absorpt_coefficient_mu 0.069
_exptl_absorpt_correction_type none
_exptl_crystal_colour colourless
_exptl_crystal_density_diffrn 1.204
_exptl_crystal_description plate
_exptl_crystal_F_000 2216
_exptl_crystal_size_max 0.21
_exptl_crystal_size_mid 0.17
_exptl_crystal_size_min 0.08
_refine_diff_density_max 0.169
_refine_diff_density_min -0.193
_refine_diff_density_rms 0.042
_refine_ls_extinction_method none
_refine_ls_goodness_of_fit_ref 0.929
_refine_ls_hydrogen_treatment mixed
_refine_ls_matrix_type full
_refine_ls_number_parameters 379
_refine_ls_number_reflns 5467
_refine_ls_number_restraints 0
_refine_ls_restrained_S_all 0.929
_refine_ls_R_factor_all 0.1304
_refine_ls_R_factor_gt 0.0606
_refine_ls_shift/su_max 0.000
_refine_ls_shift/su_mean 0.000
_refine_ls_structure_factor_coef Fsqd
_refine_ls_weighting_details 'calc w=1/[\s^2^(Fo^2^)+(0.0266P)^2^+0.0000P] where P=(Fo^2^+2Fc^2^)/3'
_refine_ls_weighting_scheme calc
_refine_ls_wR_factor_gt 0.0931
_refine_ls_wR_factor_ref 0.1123
_reflns_number_gt 3111
_reflns_number_total 5467
_reflns_threshold_expression I>2\s(I)
_cod_data_source_file ja110947k_si_001_4.cif
_cod_data_source_block 10py2_wa1011
_cod_database_code 4105831

loop_
_symmetry_equiv_pos_as_xyz
'x, y, z'
'-x, y, -z+1/2'
'x+1/2, y+1/2, z'
'-x+1/2, y+1/2, -z+1/2'
'-x, -y, -z'
'x, -y, z-1/2'
'-x+1/2, -y+1/2, -z'
'x+1/2, -y+1/2, z-1/2'

loop_
_atom_site_label
_atom_site_type_symbol
_atom_site_fract_x
_atom_site_fract_y
_atom_site_fract_z
_atom_site_U_iso_or_equiv
_atom_site_adp_type
_atom_site_occupancy
_atom_site_symmetry_multiplicity
_atom_site_calc_flag
_atom_site_refinement_flags
B1 B 0.20703(15) 0.5214(2) 0.58259(16) 0.0271(7) Uani 1 1 d .
B2 B 0.37751(19) 0.5180(3) 0.77483(18) 0.0399(9) Uani 1 1 d .
H2A H 0.3278(16) 0.547(2) 0.7850(17) 0.068(11) Uiso 1 1 d .
H2B H 0.4120(15) 0.578(2) 0.7677(16) 0.061(10) Uiso 1 1 d .
C1 C 0.14135(12) 0.57344(19) 0.59866(14) 0.0272(6) Uani 1 1 d .
C2 C 0.10057(12) 0.57077(19) 0.53854(14) 0.0275(6) Uani 1 1 d .
C3 C 0.04018(13) 0.6071(2) 0.53863(17) 0.0385(7) Uani 1 1 d .
H3 H 0.0131 0.6042 0.4977 0.046 Uiso 1 1 calc R
C4 C 0.02041(13) 0.6472(2) 0.59884(17) 0.0420(8) Uani 1 1 d .
H4 H -0.0208 0.6713 0.5996 0.050 Uiso 1 1 calc R
C5 C 0.05999(13) 0.6528(2) 0.65814(16) 0.0386(7) Uani 1 1 d .
H5 H 0.0460 0.6817 0.6992 0.046 Uiso 1 1 calc R
C6 C 0.12036(13) 0.6163(2) 0.65822(15) 0.0336(7) Uani 1 1 d .
H6 H 0.1473 0.6208 0.6992 0.040 Uiso 1 1 calc R
C11 C 0.19192(12) 0.49661(17) 0.50016(13) 0.0237(6) Uani 1 1 d .
C12 C 0.13065(12) 0.52716(18) 0.47949(14) 0.0268(6) Uani 1 1 d .
C13 C 0.10607(13) 0.51827(19) 0.41127(14) 0.0312(6) Uani 1 1 d .
H13 H 0.0648 0.5391 0.3991 0.037 Uiso 1 1 calc R
C14 C 0.14161(13) 0.4792(2) 0.36115(14) 0.0333(7) Uani 1 1 d .
H14 H 0.1251 0.4738 0.3142 0.040 Uiso 1 1 calc R
C15 C 0.20147(14) 0.4478(2) 0.37944(14) 0.0341(7) Uani 1 1 d .
H15 H 0.2258 0.4199 0.3451 0.041 Uiso 1 1 calc R
C16 C 0.22609(12) 0.45715(19) 0.44803(13) 0.0298(6) Uani 1 1 d .
H16 H 0.2674 0.4360 0.4595 0.036 Uiso 1 1 calc R
N21 N 0.20790(9) 0.42577(15) 0.62961(11) 0.0249(5) Uani 1 1 d .
C22 C 0.22070(13) 0.4327(2) 0.69907(13) 0.0311(6) Uani 1 1 d .
H22 H 0.2329 0.4925 0.7183 0.037 Uiso 1 1 calc R
C23 C 0.21673(14) 0.3560(2) 0.74293(15) 0.0373(7) Uani 1 1 d .
H23 H 0.2257 0.3632 0.7917 0.045 Uiso 1 1 calc R
C24 C 0.19968(14) 0.2689(2) 0.71584(16) 0.0383(7) Uani 1 1 d .
H24 H 0.1965 0.2153 0.7455 0.046 Uiso 1 1 calc R
C25 C 0.18734(14) 0.2606(2) 0.64481(15) 0.0378(7) Uani 1 1 d .
H25 H 0.1761 0.2009 0.6246 0.045 Uiso 1 1 calc R
C26 C 0.19149(13) 0.33996(19) 0.60347(15) 0.0325(6) Uani 1 1 d .
H26 H 0.1824 0.3340 0.5546 0.039 Uiso 1 1 calc R
C31 C 0.26782(12) 0.58884(18) 0.59919(12) 0.0234(6) Uani 1 1 d .
C32 C 0.32910(12) 0.56489(18) 0.62527(12) 0.0240(6) Uani 1 1 d .
C33 C 0.37473(13) 0.63621(19) 0.63316(13) 0.0295(6) Uani 1 1 d .
H33 H 0.4153 0.6191 0.6511 0.035 Uiso 1 1 calc R
C34 C 0.36301(13) 0.72973(19) 0.61604(13) 0.0298(6) Uani 1 1 d .
H34 H 0.3948 0.7764 0.6220 0.036 Uiso 1 1 calc R
C35 C 0.30371(12) 0.75408(19) 0.58988(13) 0.0286(6) Uani 1 1 d .
H35 H 0.2945 0.8179 0.5769 0.034 Uiso 1 1 calc R
C36 C 0.25817(13) 0.68563(18) 0.58273(13) 0.0269(6) Uani 1 1 d .
H36 H 0.2177 0.7047 0.5657 0.032 Uiso 1 1 calc R
C41 C 0.34937(11) 0.46562(18) 0.64356(13) 0.0261(6) Uani 1 1 d .
C42 C 0.37393(12) 0.44203(19) 0.71150(14) 0.0292(6) Uani 1 1 d .
C43 C 0.39135(14) 0.3468(2) 0.72173(15) 0.0363(7) Uani 1 1 d .
H43 H 0.4085 0.3285 0.7665 0.044 Uiso 1 1 calc R
C44 C 0.38505(14) 0.2783(2) 0.67066(16) 0.0377(7) Uani 1 1 d .
H44 H 0.3966 0.2144 0.6810 0.045 Uiso 1 1 calc R
C45 C 0.36200(14) 0.3024(2) 0.60482(16) 0.0357(7) Uani 1 1 d .
H45 H 0.3577 0.2560 0.5689 0.043 Uiso 1 1 calc R
C46 C 0.34506(13) 0.39642(19) 0.59175(15) 0.0329(7) Uani 1 1 d .
H46 H 0.3301 0.4139 0.5459 0.039 Uiso 1 1 calc R
N51 N 0.40150(11) 0.46614(16) 0.84560(11) 0.0320(5) Uani 1 1 d .
C52 C 0.46272(14) 0.4588(2) 0.86280(16) 0.0440(8) Uani 1 1 d .
H52 H 0.4917 0.4858 0.8330 0.053 Uiso 1 1 calc R
C53 C 0.48417(15) 0.4131(3) 0.92228(17) 0.0514(9) Uani 1 1 d .
H53 H 0.5277 0.4080 0.9330 0.062 Uiso 1 1 calc R
C54 C 0.44316(16) 0.3744(2) 0.96680(16) 0.0485(9) Uani 1 1 d .
H54 H 0.4578 0.3434 1.0086 0.058 Uiso 1 1 calc R
C55 C 0.38048(16) 0.3819(2) 0.94901(16) 0.0460(8) Uani 1 1 d .
H55 H 0.3509 0.3557 0.9784 0.055 Uiso 1 1 calc R
C56 C 0.36106(14) 0.4275(2) 0.88840(14) 0.0362(7) Uani 1 1 d .
H56 H 0.3177 0.4320 0.8762 0.043 Uiso 1 1 calc R
C61 C 0.5000 0.9446(4) 0.7500 0.0518(12) Uani 1 2 d S
H61 H 0.5000 1.0121 0.7500 0.062 Uiso 1 2 calc SR
C62 C 0.53096(15) 0.8962(3) 0.70102(19) 0.0528(9) Uani 1 1 d .
H62 H 0.5525 0.9302 0.6671 0.063 Uiso 1 1 calc R
C63 C 0.5000 0.7501(4) 0.7500 0.0596(14) Uani 1 2 d S
H63 H 0.5000 0.6826 0.7500 0.071 Uiso 1 2 calc SR
C64 C 0.53115(16) 0.7987(3) 0.7006(2) 0.0600(10) Uani 1 1 d .
H64 H 0.5526 0.7651 0.6664 0.072 Uiso 1 1 calc R

loop_
_atom_site_aniso_label
_atom_site_aniso_U_11
_atom_site_aniso_U_22
_atom_site_aniso_U_33
_atom_site_aniso_U_23
_atom_site_aniso_U_13
_atom_site_aniso_U_12
B1 0.0314(17) 0.0218(15) 0.0286(15) 0.0012(13) 0.0049(13) 0.0011(13)
B2 0.058(2) 0.0262(19) 0.0345(19) 0.0038(15) -0.0013(17) 0.0053(17)
C1 0.0266(13) 0.0221(14) 0.0335(14) 0.0017(11) 0.0068(11) -0.0039(11)
C2 0.0248(14) 0.0225(14) 0.0354(15) -0.0021(12) 0.0033(12) -0.0015(11)
C3 0.0247(15) 0.0376(17) 0.0528(18) -0.0094(15) -0.0017(14) 0.0020(12)
C4 0.0253(15) 0.0362(17) 0.065(2) -0.0135(16) 0.0101(15) -0.0004(13)
C5 0.0363(17) 0.0317(16) 0.0492(18) -0.0089(14) 0.0155(14) -0.0023(13)
C6 0.0336(16) 0.0312(16) 0.0367(16) -0.0026(13) 0.0071(13) -0.0027(13)
C11 0.0256(13) 0.0178(13) 0.0277(14) 0.0018(11) 0.0004(11) 0.0006(10)
C12 0.0258(14) 0.0196(13) 0.0348(15) 0.0017(11) -0.0010(11) -0.0029(11)
C13 0.0259(14) 0.0299(15) 0.0365(16) -0.0011(12) -0.0082(12) -0.0032(12)
C14 0.0417(17) 0.0309(16) 0.0266(14) -0.0008(12) -0.0035(13) -0.0049(13)
C15 0.0392(16) 0.0327(17) 0.0305(15) -0.0028(13) 0.0035(12) 0.0016(13)
C16 0.0265(14) 0.0338(16) 0.0290(14) 0.0017(12) 0.0011(12) 0.0023(12)
N21 0.0249(12) 0.0218(11) 0.0284(12) 0.0002(10) 0.0048(9) -0.0021(9)
C22 0.0343(15) 0.0293(15) 0.0297(15) 0.0009(12) 0.0016(12) -0.0069(12)
C23 0.0488(18) 0.0346(17) 0.0285(15) 0.0051(13) 0.0022(13) -0.0072(14)
C24 0.0427(18) 0.0315(17) 0.0417(18) 0.0076(13) 0.0099(14) -0.0006(13)
C25 0.0489(18) 0.0220(15) 0.0431(17) -0.0012(13) 0.0070(14) -0.0018(13)
C26 0.0373(16) 0.0240(15) 0.0359(16) 0.0006(12) 0.0005(13) -0.0011(13)
C31 0.0294(14) 0.0217(14) 0.0196(12) -0.0005(10) 0.0046(11) 0.0011(11)
C32 0.0262(14) 0.0238(14) 0.0221(12) 0.0019(11) 0.0023(10) -0.0009(11)
C33 0.0298(14) 0.0307(16) 0.0278(14) -0.0001(12) 0.0011(11) -0.0032(12)
C34 0.0324(15) 0.0254(15) 0.0315(15) -0.0010(12) 0.0019(12) -0.0061(12)
C35 0.0367(15) 0.0211(13) 0.0279(14) 0.0017(12) 0.0021(12) -0.0018(12)
C36 0.0289(14) 0.0253(14) 0.0262(14) 0.0017(11) -0.0011(11) 0.0010(11)
C41 0.0204(13) 0.0244(14) 0.0340(15) -0.0001(12) 0.0042(11) -0.0004(11)
C42 0.0294(14) 0.0249(15) 0.0334(14) 0.0028(12) 0.0032(12) -0.0004(11)
C43 0.0435(17) 0.0278(15) 0.0378(16) 0.0062(13) 0.0047(13) 0.0071(13)
C44 0.0440(18) 0.0213(15) 0.0484(18) 0.0013(13) 0.0065(15) 0.0065(13)
C45 0.0360(17) 0.0278(16) 0.0434(17) -0.0110(13) 0.0038(14) 0.0039(13)
C46 0.0298(15) 0.0308(16) 0.0377(16) -0.0043(13) -0.0010(12) 0.0025(12)
N51 0.0365(14) 0.0285(13) 0.0311(12) -0.0016(10) 0.0028(11) 0.0024(11)
C52 0.0378(18) 0.053(2) 0.0415(17) 0.0004(15) 0.0083(14) -0.0025(15)
C53 0.0347(18) 0.068(2) 0.051(2) 0.0020(18) -0.0039(15) 0.0101(17)
C54 0.057(2) 0.054(2) 0.0340(17) 0.0055(15) -0.0035(16) 0.0166(18)
C55 0.053(2) 0.050(2) 0.0361(17) 0.0081(15) 0.0089(15) -0.0007(16)
C56 0.0338(16) 0.0437(18) 0.0314(15) -0.0005(14) 0.0034(13) 0.0016(14)
C61 0.041(3) 0.047(3) 0.066(3) 0.000 -0.013(2) 0.000
C62 0.0378(18) 0.061(2) 0.059(2) 0.0006(19) -0.0044(16) -0.0057(17)
C63 0.031(2) 0.041(3) 0.104(4) 0.000 -0.017(3) 0.000
C64 0.0317(19) 0.065(3) 0.082(3) -0.016(2) -0.0052(18) 0.0033(17)

loop_
_atom_type_symbol
_atom_type_description
_atom_type_scat_dispersion_real
_atom_type_scat_dispersion_imag
_atom_type_scat_source
C C 0.0033 0.0016 'International Tables Vol C Tables 4.2.6.8 and 6.1.1.4'
H H 0.0000 0.0000 'International Tables Vol C Tables 4.2.6.8 and 6.1.1.4'
B B 0.0013 0.0007 'International Tables Vol C Tables 4.2.6.8 and 6.1.1.4'
N N 0.0061 0.0033 'International Tables Vol C Tables 4.2.6.8 and 6.1.1.4'

loop_
_geom_angle_atom_site_label_1
_geom_angle_atom_site_label_2
_geom_angle_atom_site_label_3
_geom_angle
_geom_angle_site_symmetry_1
_geom_angle_site_symmetry_3
N21 B1 C31 113.1(2) . .
N21 B1 C11 110.9(2) . .
C31 B1 C11 115.1(2) . .
N21 B1 C1 104.4(2) . .
C31 B1 C1 113.2(2) . .
C11 B1 C1 98.9(2) . .
N51 B2 C42 109.5(2) . .
N51 B2 H2A 105.5(17) . .
C42 B2 H2A 110.6(17) . .
N51 B2 H2B 105.2(17) . .
C42 B2 H2B 113.7(17) . .
H2A B2 H2B 112(2) . .
C6 C1 C2 117.9(2) . .
C6 C1 B1 132.5(2) . .
C2 C1 B1 109.7(2) . .
C3 C2 C1 121.6(3) . .
C3 C2 C12 127.3(2) . .
C1 C2 C12 111.1(2) . .
C4 C3 C2 119.1(3) . .
C4 C3 H3 120.5 . .
C2 C3 H3 120.5 . .
C3 C4 C5 120.5(3) . .
C3 C4 H4 119.7 . .
C5 C4 H4 119.7 . .
C4 C5 C6 120.5(3) . .
C4 C5 H5 119.8 . .
C6 C5 H5 119.8 . .
C1 C6 C5 120.4(3) . .
C1 C6 H6 119.8 . .
C5 C6 H6 119.8 . .
C16 C11 C12 116.2(2) . .
C16 C11 B1 134.3(2) . .
C12 C11 B1 109.5(2) . .
C13 C12 C11 122.1(3) . .
C13 C12 C2 127.1(2) . .
C11 C12 C2 110.8(2) . .
C14 C13 C12 119.9(3) . .
C14 C13 H13 120.1 . .
C12 C13 H13 120.1 . .
C13 C14 C15 119.8(3) . .
C13 C14 H14 120.1 . .
C15 C14 H14 120.1 . .
C14 C15 C16 120.2(3) . .
C14 C15 H15 119.9 . .
C16 C15 H15 119.9 . .
C11 C16 C15 121.9(3) . .
C11 C16 H16 119.1 . .
C15 C16 H16 119.1 . .
C26 N21 C22 117.8(2) . .
C26 N21 B1 122.9(2) . .
C22 N21 B1 119.1(2) . .
N21 C22 C23 122.2(3) . .
N21 C22 H22 118.9 . .
C23 C22 H22 118.9 . .
C24 C23 C22 119.6(3) . .
C24 C23 H23 120.2 . .
C22 C23 H23 120.2 . .
C23 C24 C25 118.7(3) . .
C23 C24 H24 120.6 . .
C25 C24 H24 120.6 . .
C26 C25 C24 119.1(3) . .
C26 C25 H25 120.4 . .
C24 C25 H25 120.4 . .
N21 C26 C25 122.5(3) . .
N21 C26 H26 118.7 . .
C25 C26 H26 118.7 . .
C36 C31 C32 115.4(2) . .
C36 C31 B1 114.4(2) . .
C32 C31 B1 130.2(2) . .
C33 C32 C31 119.7(2) . .
C33 C32 C41 116.7(2) . .
C31 C32 C41 123.6(2) . .
C34 C33 C32 122.7(3) . .
C34 C33 H33 118.6 . .
C32 C33 H33 118.6 . .
C33 C34 C35 118.3(3) . .
C33 C34 H34 120.8 . .
C35 C34 H34 120.8 . .
C36 C35 C34 119.9(3) . .
C36 C35 H35 120.1 . .
C34 C35 H35 120.1 . .
C35 C36 C31 124.1(3) . .
C35 C36 H36 118.0 . .
C31 C36 H36 118.0 . .
C46 C41 C42 119.9(2) . .
C46 C41 C32 118.7(2) . .
C42 C41 C32 121.4(2) . .
C43 C42 C41 115.8(3) . .
C43 C42 B2 121.8(3) . .
C41 C42 B2 122.3(2) . .
C44 C43 C42 123.8(3) . .
C44 C43 H43 118.1 . .
C42 C43 H43 118.1 . .
C45 C44 C43 119.8(3) . .
C45 C44 H44 120.1 . .
C43 C44 H44 120.1 . .
C44 C45 C46 118.6(3) . .
C44 C45 H45 120.7 . .
C46 C45 H45 120.7 . .
C41 C46 C45 122.1(3) . .
C41 C46 H46 118.9 . .
C45 C46 H46 118.9 . .
C52 N51 C56 118.7(3) . .
C52 N51 B2 120.4(3) . .
C56 N51 B2 121.0(3) . .
N51 C52 C53 121.3(3) . .
N51 C52 H52 119.4 . .
C53 C52 H52 119.4 . .
C52 C53 C54 120.5(3) . .
C52 C53 H53 119.7 . .
C54 C53 H53 119.7 . .
C55 C54 C53 118.1(3) . .
C55 C54 H54 120.9 . .
C53 C54 H54 120.9 . .
C56 C55 C54 119.4(3) . .
C56 C55 H55 120.3 . .
C54 C55 H55 120.3 . .
N51 C56 C55 122.1(3) . .
N51 C56 H56 119.0 . .
C55 C56 H56 119.0 . .
C62 C61 C62 120.2(5) . 2_656
C62 C61 H61 119.9 . .
C62 C61 H61 119.9 2_656 .
C61 C62 C64 120.3(4) . .
C61 C62 H62 119.8 . .
C64 C62 H62 119.8 . .
C64 C63 C64 120.3(5) 2_656 .
C64 C63 H63 119.8 2_656 .
C64 C63 H63 119.8 . .
C62 C64 C63 119.4(4) . .
C62 C64 H64 120.3 . .
C63 C64 H64 120.3 . .

loop_
_geom_bond_atom_site_label_1
_geom_bond_atom_site_label_2
_geom_bond_distance
_geom_bond_site_symmetry_2
B1 N21 1.619(4) .
B1 C31 1.632(4) .
B1 C11 1.632(4) .
B1 C1 1.637(4) .
B2 N51 1.599(4) .
B2 C42 1.617(4) .
B2 H2A 1.17(3) .
B2 H2B 1.14(3) .
C1 C6 1.391(4) .
C1 C2 1.407(4) .
C2 C3 1.396(4) .
C2 C12 1.472(4) .
C3 C4 1.376(4) .
C3 H3 0.9500 .
C4 C5 1.381(4) .
C4 H4 0.9500 .
C5 C6 1.397(4) .
C5 H5 0.9500 .
C6 H6 0.9500 .
C11 C16 1.392(4) .
C11 C12 1.420(4) .
C12 C13 1.387(4) .
C13 C14 1.378(4) .
C13 H13 0.9500 .
C14 C15 1.386(4) .
C14 H14 0.9500 .
C15 C16 1.394(4) .
C15 H15 0.9500 .
C16 H16 0.9500 .
N21 C26 1.347(3) .
N21 C22 1.347(3) .
C22 C23 1.374(4) .
C22 H22 0.9500 .
C23 C24 1.373(4) .
C23 H23 0.9500 .
C24 C25 1.377(4) .
C24 H24 0.9500 .
C25 C26 1.375(4) .
C25 H25 0.9500 .
C26 H26 0.9500 .
C31 C36 1.411(4) .
C31 C32 1.422(3) .
C32 C33 1.406(4) .
C32 C41 1.499(4) .
C33 C34 1.376(4) .
C33 H33 0.9500 .
C34 C35 1.386(4) .
C34 H34 0.9500 .
C35 C36 1.375(4) .
C35 H35 0.9500 .
C36 H36 0.9500 .
C41 C46 1.391(4) .
C41 C42 1.416(4) .
C42 C43 1.403(4) .
C43 C44 1.375(4) .
C43 H43 0.9500 .
C44 C45 1.371(4) .
C44 H44 0.9500 .
C45 C46 1.391(4) .
C45 H45 0.9500 .
C46 H46 0.9500 .
N51 C52 1.342(4) .
N51 C56 1.346(3) .
C52 C53 1.365(4) .
C52 H52 0.9500 .
C53 C54 1.377(5) .
C53 H53 0.9500 .
C54 C55 1.375(5) .
C54 H54 0.9500 .
C55 C56 1.371(4) .
C55 H55 0.9500 .
C56 H56 0.9500 .
C61 C62 1.366(4) .
C61 C62 1.366(4) 2_656
C61 H61 0.9500 .
C62 C64 1.372(5) .
C62 H62 0.9500 .
C63 C64 1.376(5) 2_656
C63 C64 1.376(5) .
C63 H63 0.9500 .
C64 H64 0.9500 .

loop_
_geom_torsion_atom_site_label_1
_geom_torsion_atom_site_label_2
_geom_torsion_atom_site_label_3
_geom_torsion_atom_site_label_4
_geom_torsion
_geom_torsion_site_symmetry_1
N21 B1 C1 C6 67.7(4) .
C31 B1 C1 C6 -55.7(4) .
C11 B1 C1 C6 -177.9(3) .
N21 B1 C1 C2 -111.6(2) .
C31 B1 C1 C2 125.0(2) .
C11 B1 C1 C2 2.7(3) .
C6 C1 C2 C3 -2.0(4) .
B1 C1 C2 C3 177.5(3) .
C6 C1 C2 C12 177.4(2) .
B1 C1 C2 C12 -3.1(3) .
C1 C2 C3 C4 0.6(4) .
C12 C2 C3 C4 -178.7(3) .
C2 C3 C4 C5 1.0(5) .
C3 C4 C5 C6 -1.1(5) .
C2 C1 C6 C5 1.8(4) .
B1 C1 C6 C5 -177.5(3) .
C4 C5 C6 C1 -0.3(4) .
N21 B1 C11 C16 -75.3(4) .
C31 B1 C11 C16 54.7(4) .
C1 B1 C11 C16 175.5(3) .
N21 B1 C11 C12 107.7(2) .
C31 B1 C11 C12 -122.3(2) .
C1 B1 C11 C12 -1.5(3) .
C16 C11 C12 C13 0.0(4) .
B1 C11 C12 C13 177.6(2) .
C16 C11 C12 C2 -177.7(2) .
B1 C11 C12 C2 -0.1(3) .
C3 C2 C12 C13 3.8(5) .
C1 C2 C12 C13 -175.5(3) .
C3 C2 C12 C11 -178.6(3) .
C1 C2 C12 C11 2.1(3) .
C11 C12 C13 C14 -0.4(4) .
C2 C12 C13 C14 177.0(3) .
C12 C13 C14 C15 0.9(4) .
C13 C14 C15 C16 -1.1(4) .
C12 C11 C16 C15 -0.2(4) .
B1 C11 C16 C15 -177.1(3) .
C14 C15 C16 C11 0.8(4) .
C31 B1 N21 C26 -137.6(3) .
C11 B1 N21 C26 -6.6(3) .
C1 B1 N21 C26 99.0(3) .
C31 B1 N21 C22 47.9(3) .
C11 B1 N21 C22 178.9(2) .
C1 B1 N21 C22 -75.5(3) .
C26 N21 C22 C23 -0.8(4) .
B1 N21 C22 C23 174.0(3) .
N21 C22 C23 C24 0.5(4) .
C22 C23 C24 C25 0.4(5) .
C23 C24 C25 C26 -1.0(5) .
C22 N21 C26 C25 0.1(4) .
B1 N21 C26 C25 -174.4(3) .
C24 C25 C26 N21 0.8(4) .
N21 B1 C31 C36 -155.4(2) .
C11 B1 C31 C36 75.7(3) .
C1 B1 C31 C36 -36.9(3) .
N21 B1 C31 C32 27.0(4) .
C11 B1 C31 C32 -101.9(3) .
C1 B1 C31 C32 145.4(3) .
C36 C31 C32 C33 0.3(3) .
B1 C31 C32 C33 177.9(3) .
C36 C31 C32 C41 -177.9(2) .
B1 C31 C32 C41 -0.3(4) .
C31 C32 C33 C34 -0.6(4) .
C41 C32 C33 C34 177.7(2) .
C32 C33 C34 C35 -0.1(4) .
C33 C34 C35 C36 1.0(4) .
C34 C35 C36 C31 -1.4(4) .
C32 C31 C36 C35 0.7(4) .
B1 C31 C36 C35 -177.3(2) .
C33 C32 C41 C46 -118.8(3) .
C31 C32 C41 C46 59.5(3) .
C33 C32 C41 C42 59.7(3) .
C31 C32 C41 C42 -122.1(3) .
C46 C41 C42 C43 -1.3(4) .
C32 C41 C42 C43 -179.8(2) .
C46 C41 C42 B2 -177.4(3) .
C32 C41 C42 B2 4.2(4) .
N51 B2 C42 C43 -1.1(4) .
N51 B2 C42 C41 174.7(2) .
C41 C42 C43 C44 -0.7(4) .
B2 C42 C43 C44 175.3(3) .
C42 C43 C44 C45 1.7(5) .
C43 C44 C45 C46 -0.5(4) .
C42 C41 C46 C45 2.5(4) .
C32 C41 C46 C45 -179.0(3) .
C44 C45 C46 C41 -1.6(4) .
C42 B2 N51 C52 87.6(3) .
C42 B2 N51 C56 -91.1(3) .
C56 N51 C52 C53 0.1(4) .
B2 N51 C52 C53 -178.7(3) .
N51 C52 C53 C54 -0.9(5) .
C52 C53 C54 C55 1.0(5) .
C53 C54 C55 C56 -0.3(5) .
C52 N51 C56 C55 0.6(4) .
B2 N51 C56 C55 179.4(3) .
C54 C55 C56 N51 -0.5(5) .
C62 C61 C62 C64 0.1(2) 2_656
C61 C62 C64 C63 -0.2(5) .
C64 C63 C64 C62 0.1(2) 2_656
